data_7201465
loop_
_publ_author_name
'Braga, Dario'
'Grepioni, Fabrizia'
'Andr\'e, V\^ania'
'Duarte, M. Teresa'

_publ_section_title
;
 Drug-containing coordination and hydrogen bonding networks obtained
 mechanochemically
;
_journal_issue 12
_journal_name_full CrystEngComm
_journal_page_first 2618
_journal_paper_doi 10.1039/b913433f
_journal_volume 11
_journal_year 2009
_chemical_formula_sum 'C28 H28 Ag2 N6 O20'
_chemical_formula_weight 984.30
_chemical_name_systematic
;
?
;
_space_group_IT_number 2
_symmetry_cell_setting triclinic
_symmetry_space_group_name_Hall '-P 1'
_symmetry_space_group_name_H-M 'P -1'
_atom_sites_solution_hydrogens geom
_atom_sites_solution_primary direct
_atom_sites_solution_secondary difmap
_audit_creation_method SHELXL-97
_cell_angle_alpha 92.062(5)
_cell_angle_beta 97.578(5)
_cell_angle_gamma 118.434(5)
_cell_formula_units_Z 1
_cell_length_a 7.580(5)
_cell_length_b 7.627(5)
_cell_length_c 17.111(5)
_cell_measurement_temperature 293(2)
_cell_volume 856.7(8)
_computing_structure_refinement 'SHELXL-97 (Sheldrick, 1997)'
_computing_structure_solution 'SHELXS-97 (Sheldrick, 1990)'
_diffrn_ambient_temperature 293(2)
_diffrn_measured_fraction_theta_full 0.898
_diffrn_measured_fraction_theta_max 0.898
_diffrn_radiation_monochromator graphite
_diffrn_radiation_source 'fine-focus sealed tube'
_diffrn_radiation_type MoK\a
_diffrn_radiation_wavelength 0.71073
_diffrn_reflns_av_R_equivalents 0.1647
_diffrn_reflns_av_sigmaI/netI 0.7254
_diffrn_reflns_limit_h_max 9
_diffrn_reflns_limit_h_min -9
_diffrn_reflns_limit_k_max 9
_diffrn_reflns_limit_k_min -9
_diffrn_reflns_limit_l_max 19
_diffrn_reflns_limit_l_min -20
_diffrn_reflns_number 5742
_diffrn_reflns_theta_full 25.50
_diffrn_reflns_theta_max 25.50
_diffrn_reflns_theta_min 2.42
_exptl_absorpt_coefficient_mu 1.240
_exptl_absorpt_correction_T_max 1.0000
_exptl_absorpt_correction_T_min 0.8673
_exptl_absorpt_correction_type multi-scan
_exptl_crystal_colour colourless
_exptl_crystal_density_diffrn 1.908
_exptl_crystal_density_method 'not measured'
_exptl_crystal_description prism
_exptl_crystal_F_000 492
_exptl_crystal_size_max 0.16
_exptl_crystal_size_mid 0.12
_exptl_crystal_size_min 0.11
_refine_diff_density_max 0.316
_refine_diff_density_min -0.333
_refine_diff_density_rms 0.084
_refine_ls_extinction_method none
_refine_ls_goodness_of_fit_ref 0.633
_refine_ls_hydrogen_treatment constr
_refine_ls_matrix_type full
_refine_ls_number_parameters 162
_refine_ls_number_reflns 2872
_refine_ls_number_restraints 0
_refine_ls_restrained_S_all 0.633
_refine_ls_R_factor_all 0.3692
_refine_ls_R_factor_gt 0.0569
_refine_ls_shift/su_max 0.000
_refine_ls_shift/su_mean 0.000
_refine_ls_structure_factor_coef Fsqd
_refine_ls_weighting_details 'calc w=1/[\s^2^(Fo^2^)+(0.0230P)^2^+0.0000P] where P=(Fo^2^+2Fc^2^)/3'
_refine_ls_weighting_scheme calc
_refine_ls_wR_factor_gt 0.0649
_refine_ls_wR_factor_ref 0.1149
_reflns_number_gt 519
_reflns_number_total 2872
_reflns_threshold_expression >2sigma(I)
_cod_data_source_file b913433f.txt
_cod_data_source_block 1_H2O
_cod_depositor_comments
;
The following automatic conversions were performed:
'_symmetry_cell_setting' value 'Triclinic' changed to 'triclinic'
according to '/home/saulius/struct/CIF-dictionaries/cif_core.dic'
dictionary named 'cif_core.dic' version 2.4.1 from 2010-06-29.

Automatic conversion script
Id: cif_fix_enum 1527 2010-12-29 10:47:43Z saulius 
;
_cod_original_sg_symbol_H-M P-1
_cod_database_code 7201465

loop_
_symmetry_equiv_pos_as_xyz
'x, y, z'
'-x, -y, -z'

loop_
_atom_site_label
_atom_site_type_symbol
_atom_site_fract_x
_atom_site_fract_y
_atom_site_fract_z
_atom_site_U_iso_or_equiv
_atom_site_adp_type
_atom_site_occupancy
_atom_site_symmetry_multiplicity
_atom_site_calc_flag
_atom_site_refinement_flags
_atom_site_disorder_assembly
_atom_site_disorder_group
Ag1 Ag 0.3508(3) 0.4474(2) 0.39499(7) 0.0759(6) Uani 1 1 d . . .
O1 O 0.3706(19) -0.3510(14) 0.2585(4) 0.070(4) Uani 1 1 d . . .
H1 H 0.3590 -0.4215 0.2187 0.105 Uiso 1 1 calc R . .
O2 O 0.3027(14) -0.4574(14) 0.1046(4) 0.059(3) Uani 1 1 d . . .
O3 O 0.2822(18) -0.2456(16) 0.0248(5) 0.071(4) Uani 1 1 d . . .
H2 H 0.3233 -0.2958 -0.0065 0.107 Uiso 1 1 calc R . .
O4 O -0.1355(14) -0.3709(13) 0.2407(4) 0.072(4) Uani 1 1 d . . .
H7 H -0.1599 -0.4434 0.1997 0.108 Uiso 1 1 calc R . .
O5 O -0.2036(13) -0.4729(13) 0.0877(4) 0.050(3) Uani 1 1 d . . .
O6 O -0.2279(19) -0.2593(15) 0.0072(5) 0.077(4) Uani 1 1 d . . .
H8 H -0.2044 -0.3224 -0.0259 0.116 Uiso 1 1 calc R . .
N1 N 0.5684(15) 0.3329(15) 0.3474(5) 0.049(4) Uani 1 1 d . . .
N2 N 0.0042(15) 0.2945(15) 0.3330(5) 0.047(4) Uani 1 1 d . . .
N3 N 0.171(3) 0.743(3) 0.4737(10) 0.067(6) Uani 1 1 d . . .
O8 O 0.3148(19) 0.720(2) 0.4801(7) 0.084(5) Uani 1 1 d . . .
O9 O 0.1649(18) 0.8745(17) 0.5203(6) 0.087(5) Uani 1 1 d . . .
O10 O 0.0150(19) 0.645(2) 0.4201(7) 0.091(5) Uani 1 1 d . . .
C1 C 0.3633(13) -0.1359(12) 0.1606(4) 0.043(4) Uiso 1 1 d G . .
C2 C 0.3949(14) -0.1746(10) 0.2385(6) 0.061(5) Uiso 1 1 d G . .
C3 C 0.4550(13) -0.0248(14) 0.3007(4) 0.051(4) Uiso 1 1 d G . .
H3 H 0.4762 -0.0507 0.3528 0.062 Uiso 1 1 calc R . .
C4 C 0.4835(13) 0.1636(12) 0.2849(4) 0.051(5) Uiso 1 1 d G . .
C5 C 0.4519(12) 0.2022(10) 0.2070(5) 0.037(4) Uiso 1 1 d G . .
H5 H 0.4709 0.3283 0.1965 0.044 Uiso 1 1 calc R . .
C6 C 0.3918(12) 0.0525(14) 0.1449(3) 0.050(4) Uiso 1 1 d G . .
H6 H 0.3706 0.0783 0.0928 0.060 Uiso 1 1 calc R . .
C7 C 0.317(3) -0.294(3) 0.0985(9) 0.061(6) Uiso 1 1 d . . .
C8 C -0.1387(13) -0.1492(12) 0.1444(4) 0.042(4) Uiso 1 1 d G . .
C9 C -0.1136(14) -0.1902(10) 0.2224(6) 0.060(5) Uiso 1 1 d G . .
C10 C -0.0664(13) -0.0448(14) 0.2847(4) 0.051(4) Uiso 1 1 d G . .
H10 H -0.0496 -0.0723 0.3369 0.061 Uiso 1 1 calc R . .
C11 C -0.0443(13) 0.1415(12) 0.2691(4) 0.043(4) Uiso 1 1 d G . .
C12 C -0.0694(13) 0.1825(10) 0.1912(5) 0.050(4) Uiso 1 1 d G . .
H12 H -0.0546 0.3072 0.1808 0.060 Uiso 1 1 calc R . .
C13 C -0.1166(12) 0.0372(14) 0.1289(3) 0.051(4) Uiso 1 1 d G . .
H13 H -0.1334 0.0646 0.0767 0.062 Uiso 1 1 calc R . .
C14 C -0.189(2) -0.308(2) 0.0795(8) 0.040(5) Uiso 1 1 d . . .
O7 O 0.2947(13) 0.2791(12) 0.5272(4) 0.050(3) Uani 1 1 d . . .

loop_
_atom_site_aniso_label
_atom_site_aniso_U_11
_atom_site_aniso_U_22
_atom_site_aniso_U_33
_atom_site_aniso_U_23
_atom_site_aniso_U_13
_atom_site_aniso_U_12
Ag1 0.0784(14) 0.0871(13) 0.0528(8) -0.0093(7) -0.0047(7) 0.0376(11)
O1 0.102(11) 0.053(9) 0.051(6) 0.000(6) -0.022(7) 0.044(9)
O2 0.077(10) 0.049(9) 0.051(6) -0.001(5) -0.002(6) 0.035(8)
O3 0.102(12) 0.065(9) 0.054(7) -0.005(6) 0.007(7) 0.049(9)
O4 0.099(12) 0.064(10) 0.047(6) -0.005(6) -0.003(6) 0.039(9)
O5 0.086(10) 0.038(8) 0.034(6) 0.000(5) -0.002(5) 0.039(8)
O6 0.135(13) 0.070(10) 0.044(7) -0.007(6) 0.001(7) 0.068(9)
N1 0.023(10) 0.067(10) 0.044(7) -0.024(6) -0.006(6) 0.016(9)
N2 0.024(10) 0.059(10) 0.043(7) -0.034(6) 0.007(6) 0.011(9)
N3 0.06(2) 0.066(17) 0.082(14) 0.027(11) 0.005(13) 0.036(17)
O8 0.052(13) 0.113(12) 0.101(9) -0.002(7) -0.007(8) 0.056(11)
O9 0.107(13) 0.064(11) 0.107(10) -0.005(7) 0.023(8) 0.056(10)
O10 0.025(11) 0.121(13) 0.127(11) -0.006(9) -0.008(8) 0.043(10)
O7 0.031(9) 0.054(8) 0.056(6) -0.003(5) 0.000(5) 0.016(7)

loop_
_atom_type_symbol
_atom_type_description
_atom_type_scat_dispersion_real
_atom_type_scat_dispersion_imag
_atom_type_scat_source
C C 0.0033 0.0016 'International Tables Vol C Tables 4.2.6.8 and 6.1.1.4'
H H 0.0000 0.0000 'International Tables Vol C Tables 4.2.6.8 and 6.1.1.4'
N N 0.0061 0.0033 'International Tables Vol C Tables 4.2.6.8 and 6.1.1.4'
O O 0.0106 0.0060 'International Tables Vol C Tables 4.2.6.8 and 6.1.1.4'
Ag Ag -0.8971 1.1015 'International Tables Vol C Tables 4.2.6.8 and 6.1.1.4'

loop_
_geom_angle_atom_site_label_1
_geom_angle_atom_site_label_2
_geom_angle_atom_site_label_3
_geom_angle
_geom_angle_site_symmetry_1
_geom_angle_site_symmetry_3
_geom_angle_publ_flag
N2 Ag1 N1 118.6(3) . . ?
N2 Ag1 O7 159.5(2) . 2_666 ?
N1 Ag1 O7 79.9(3) . 2_666 ?
C2 O1 H1 109.5 . . ?
C7 O3 H2 109.5 . . ?
C9 O4 H7 109.5 . . ?
C14 O6 H8 109.5 . . ?
C4 N1 Ag1 120.1(6) . . ?
C11 N2 Ag1 112.3(6) . . ?
O8 N3 O9 121(2) . . ?
O8 N3 O10 124(2) . . ?
O9 N3 O10 115.4(17) . . ?
C2 C1 C6 120.0 . . ?
C2 C1 C7 116.9(10) . . ?
C6 C1 C7 122.9(10) . . ?
O1 C2 C3 116.4(8) . . ?
O1 C2 C1 123.6(8) . . ?
C3 C2 C1 120.0 . . ?
C2 C3 C4 120.0 . . ?
C2 C3 H3 120.0 . . ?
C4 C3 H3 120.0 . . ?
C3 C4 C5 120.0 . . ?
C3 C4 N1 122.1(7) . . ?
C5 C4 N1 117.6(7) . . ?
C6 C5 C4 120.0 . . ?
C6 C5 H5 120.0 . . ?
C4 C5 H5 120.0 . . ?
C5 C6 C1 120.0 . . ?
C5 C6 H6 120.0 . . ?
C1 C6 H6 120.0 . . ?
O2 C7 O3 118.3(14) . . ?
O2 C7 C1 129.0(15) . . ?
O3 C7 C1 112.7(14) . . ?
C9 C8 C13 120.0 . . ?
C9 C8 C14 118.5(9) . . ?
C13 C8 C14 121.5(9) . . ?
O4 C9 C8 122.2(8) . . ?
O4 C9 C10 117.8(8) . . ?
C8 C9 C10 120.0 . . ?
C9 C10 C11 120.0 . . ?
C9 C10 H10 120.0 . . ?
C11 C10 H10 120.0 . . ?
C10 C11 C12 120.0 . . ?
C10 C11 N2 120.9(8) . . ?
C12 C11 N2 119.1(8) . . ?
C13 C12 C11 120.0 . . ?
C13 C12 H12 120.0 . . ?
C11 C12 H12 120.0 . . ?
C12 C13 C8 120.0 . . ?
C12 C13 H13 120.0 . . ?
C8 C13 H13 120.0 . . ?
O5 C14 O6 120.4(12) . . ?
O5 C14 C8 125.8(12) . . ?
O6 C14 C8 113.7(12) . . ?

loop_
_geom_bond_atom_site_label_1
_geom_bond_atom_site_label_2
_geom_bond_distance
_geom_bond_site_symmetry_2
_geom_bond_publ_flag
Ag1 N2 2.376(10) . ?
Ag1 N1 2.413(9) . ?
Ag1 O7 2.625(9) . ?
Ag1 O7 2.620(9) 2_666 ?
Ag1 O8 2.635(14) . ?
O1 C2 1.332(8) . ?
O1 H1 0.8200 . ?
O2 C7 1.207(13) . ?
O3 C7 1.354(14) . ?
O3 H2 0.8200 . ?
O4 C9 1.361(8) . ?
O4 H7 0.8200 . ?
O5 C14 1.227(12) . ?
O6 C14 1.339(12) . ?
O6 H8 0.8200 . ?
N1 C4 1.467(10) . ?
N2 C11 1.444(9) . ?
N3 O8 1.172(15) . ?
N3 O9 1.282(16) . ?
N3 O10 1.275(17) . ?
C1 C2 1.3900 . ?
C1 C6 1.3900 . ?
C1 C7 1.455(15) . ?
C2 C3 1.3900 . ?
C3 C4 1.3900 . ?
C3 H3 0.9300 . ?
C4 C5 1.3900 . ?
C5 C6 1.3900 . ?
C5 H5 0.9300 . ?
C6 H6 0.9300 . ?
C8 C9 1.3900 . ?
C8 C13 1.3900 . ?
C8 C14 1.481(13) . ?
C9 C10 1.3900 . ?
C10 C11 1.3900 . ?
C10 H10 0.9300 . ?
C11 C12 1.3900 . ?
C12 C13 1.3900 . ?
C12 H12 0.9300 . ?
C13 H13 0.9300 . ?
O7 Ag1 2.620(9) 2_666 ?
